data_9001700
loop_
_publ_author_name
'Domeneghetti, M. C.'
'Molin, G. M.'
'Stimpfl, M.'
'Tribaudino, M.'

_publ_section_title
;
 Orthopyroxene from the Serra de Mage meteorite: Structure refinement and
 estimation of C2/c pyroxene contributions to apparent Pbca diffraction
 violations
 Sample: OPX SDM N.7, heated
;
_journal_name_full 'American Mineralogist'
_journal_page_first 923
_journal_page_last 929
_journal_volume 80
_journal_year 1995
_chemical_formula_sum 'Ca0.043 Fe0.802 Mg1.155 O6 Si2'
_chemical_name_mineral Enstatite
_space_group_IT_number 61
_symmetry_space_group_name_Hall '-P 2ac 2ab'
_symmetry_space_group_name_H-M 'P b c a'
_cell_angle_alpha 90
_cell_angle_beta 90
_cell_angle_gamma 90
_cell_length_a 18.320
_cell_length_b 8.917
_cell_length_c 5.219
_cell_formula_units_Z 8
_cell_volume 852.573
_database_code_amcsd 0001756
_exptl_crystal_density_diffrn 3.533
_cod_original_formula_sum 'Si2 Fe.802 Mg1.155 Ca.043 O6'
_cod_database_code 9001700

loop_
_space_group_symop_operation_xyz
x,y,z
x,1/2-y,1/2+z
-x,1/2+y,1/2-z
1/2-x,1/2+y,z
1/2+x,1/2-y,-z
1/2+x,y,1/2-z
1/2-x,-y,1/2+z
-x,-y,-z

loop_
_atom_site_aniso_label
_atom_site_aniso_U_11
_atom_site_aniso_U_22
_atom_site_aniso_U_33
_atom_site_aniso_U_12
_atom_site_aniso_U_13
_atom_site_aniso_U_23
Sia 0.00595 0.00403 0.00751 -0.00166 -0.00068 0.00014
Sib 0.00748 0.00532 0.00621 0.00174 0.00136 0.00047
Fe1 0.00748 0.00584 0.00600 -0.00025 0.00039 0.00019
Mg1 0.00748 0.00584 0.00600 -0.00025 0.00039 0.00019
Fe2 0.00969 0.01092 0.00606 -0.00083 -0.00160 -0.00014
Mg2 0.00969 0.01092 0.00606 -0.00083 -0.00160 -0.00014
Ca2 0.00969 0.01092 0.00606 -0.00083 -0.00160 -0.00014
O1a 0.00527 0.00790 0.00655 -0.00066 -0.00044 0.00212
O1b 0.00357 0.01128 0.00620 0.00091 -0.00044 0.00238
O2a 0.00646 0.01055 0.00908 -0.00298 -0.00218 0.00125
O2b 0.00918 0.01374 0.00840 0.00166 -0.00010 0.00047
O3a 0.01020 0.01208 0.00868 -0.00314 0.00305 -0.00408
O3b 0.01139 0.01055 0.00806 0.00041 -0.00010 -0.00644

loop_
_atom_site_label
_atom_site_fract_x
_atom_site_fract_y
_atom_site_fract_z
_atom_site_occupancy
Sia 0.27178 0.34044 0.05067 1.00000
Sib 0.47383 0.33640 0.79521 1.00000
Fe1 0.37558 0.65406 0.87255 0.23200
Mg1 0.37558 0.65406 0.87255 0.76800
Fe2 0.37776 0.48319 0.36681 0.57000
Mg2 0.37776 0.48319 0.36681 0.38700
Ca2 0.37776 0.48319 0.36681 0.04300
O1a 0.18414 0.33775 0.03730 1.00000
O1b 0.56235 0.33755 0.79219 1.00000
O2a 0.31098 0.49976 0.04844 1.00000
O2b 0.43401 0.48420 0.69768 1.00000
O3a 0.30222 0.23043 -0.17242 1.00000
O3b 0.44755 0.20209 0.59672 1.00000

loop_
_cod_related_entry_id
_cod_related_entry_database
_cod_related_entry_code
1 AMCSD 0001756
